data_4132986
loop_
_publ_author_name
'Nurdin, Lucie'
'Spasyuk, Denis M.'
'Fairburn, Laura'
'Piers, Warren E.'
'Maron, Laurent'

_publ_section_title
;
 Oxygen-Oxygen Bond Cleavage and Formation in Co(II)-Mediated
 Stoichiometric O<sub>2</sub> Reduction via the Potential Intermediacy of
 a Co(IV) Oxyl Radical.
;
_journal_issue 47
_journal_name_full 'Journal of the American Chemical Society'
_journal_page_first 16094
_journal_page_last 16105
_journal_paper_doi 10.1021/jacs.8b07726
_journal_volume 140
_journal_year 2018
_chemical_formula_moiety 'C31 H29 B2 Co N9'
_chemical_formula_sum 'C31 H29 B2 Co N9'
_chemical_formula_weight 608.18
_space_group_crystal_system orthorhombic
_space_group_IT_number 62
_space_group_name_Hall '-P 2ac 2n'
_space_group_name_H-M_alt 'P n m a'
_atom_sites_solution_hydrogens geom
_audit_creation_method SHELXL-2013
_cell_angle_alpha 90
_cell_angle_beta 90
_cell_angle_gamma 90
_cell_formula_units_Z 4
_cell_length_a 8.1792(11)
_cell_length_b 19.504(3)
_cell_length_c 18.065(3)
_cell_measurement_reflns_used 9958
_cell_measurement_temperature 174(2)
_cell_measurement_theta_max 72.12
_cell_measurement_theta_min 2.45
_cell_volume 2881.9(8)
_computing_cell_refinement 'Bruker SAINT'
_computing_data_collection 'Bruker APEX2'
_computing_data_reduction 'Bruker SAINT'
_computing_molecular_graphics 'Bruker SHELXTL'
_computing_publication_material 'LinXTL v.  5.3.0'
_computing_structure_refinement 'SHELXL-2013 (Sheldrick 2013)'
_computing_structure_solution 'SHELXS-97 (Sheldrick 2008)'
_diffrn_ambient_temperature 174(2)
_diffrn_measured_fraction_theta_full 1.000
_diffrn_measured_fraction_theta_max 1.000
_diffrn_measurement_device_type 'Bruker APEX-II CCD'
_diffrn_measurement_method '\f and \w scans'
_diffrn_radiation_type CuK\a
_diffrn_radiation_wavelength 1.54178
_diffrn_reflns_av_R_equivalents 0.0415
_diffrn_reflns_av_unetI/netI 0.0163
_diffrn_reflns_Laue_measured_fraction_full 1.000
_diffrn_reflns_Laue_measured_fraction_max 1.000
_diffrn_reflns_limit_h_max 9
_diffrn_reflns_limit_h_min -9
_diffrn_reflns_limit_k_max 23
_diffrn_reflns_limit_k_min -23
_diffrn_reflns_limit_l_max 21
_diffrn_reflns_limit_l_min -21
_diffrn_reflns_number 33855
_diffrn_reflns_point_group_measured_fraction_full 1.000
_diffrn_reflns_point_group_measured_fraction_max 1.000
_diffrn_reflns_theta_full 67.500
_diffrn_reflns_theta_max 67.487
_diffrn_reflns_theta_min 3.335
_exptl_absorpt_coefficient_mu 4.975
_exptl_absorpt_correction_T_max 0.8644
_exptl_absorpt_correction_T_min 0.7487
_exptl_absorpt_correction_type multi-scan
_exptl_absorpt_process_details 'Sadabs (Sheldrick, 1996)'
_exptl_crystal_colour Brown
_exptl_crystal_density_diffrn 1.402
_exptl_crystal_density_method 'not measured'
_exptl_crystal_description block
_exptl_crystal_F_000 1260
_exptl_crystal_size_max 0.25
_exptl_crystal_size_mid 0.25
_exptl_crystal_size_min 0.20
_refine_diff_density_max 1.026
_refine_diff_density_min -0.355
_refine_diff_density_rms 0.051
_refine_ls_extinction_method none
_refine_ls_goodness_of_fit_ref 1.164
_refine_ls_hydrogen_treatment constr
_refine_ls_matrix_type full
_refine_ls_number_parameters 201
_refine_ls_number_reflns 2684
_refine_ls_number_restraints 0
_refine_ls_restrained_S_all 1.164
_refine_ls_R_factor_all 0.0414
_refine_ls_R_factor_gt 0.0370
_refine_ls_shift/su_max 0.000
_refine_ls_shift/su_mean 0.000
_refine_ls_structure_factor_coef Fsqd
_refine_ls_weighting_details 'w=1/[\s^2^(Fo^2^)+(0.0640P)^2^+0.3962P] where P=(Fo^2^+2Fc^2^)/3'
_refine_ls_weighting_scheme calc
_refine_ls_wR_factor_gt 0.0993
_refine_ls_wR_factor_ref 0.1035
_reflns_Friedel_coverage 0.000
_reflns_number_gt 2453
_reflns_number_total 2684
_reflns_threshold_expression 'I > 2\s(I)'
_cod_data_source_file ja8b07726_si_003.cif
_cod_data_source_block ds123
_cod_original_cell_volume 2881.8(7)
_cod_database_code 4132986
_shelx_space_group_comment
;
The symmetry employed for this shelxl refinement is uniquely defined
by the following loop, which should always be used as a source of
symmetry information in preference to the above space-group names.
They are only intended as comments.
;
_shelxl_version_number 2013-4

loop_
_space_group_symop_operation_xyz
'x, y, z'
'x+1/2, -y+1/2, -z+1/2'
'-x, y+1/2, -z'
'-x+1/2, -y, z+1/2'
'-x, -y, -z'
'-x-1/2, y-1/2, z-1/2'
'x, -y-1/2, z'
'x-1/2, y, -z-1/2'

loop_
_atom_site_label
_atom_site_type_symbol
_atom_site_fract_x
_atom_site_fract_y
_atom_site_fract_z
_atom_site_U_iso_or_equiv
_atom_site_adp_type
_atom_site_occupancy
_atom_site_site_symmetry_order
_atom_site_calc_flag
_atom_site_refinement_flags_posn
_atom_site_refinement_flags_adp
_atom_site_refinement_flags_occupancy
Co1 Co 0.01475(5) 0.2500 0.01383(2) 0.03143(15) Uani 1 2 d S T P
C1 C 0.1450(2) 0.31088(10) 0.15229(10) 0.0312(4) Uani 1 1 d . . .
C2 C 0.1661(2) 0.31098(10) 0.22924(10) 0.0360(4) Uani 1 1 d . . .
H2 H 0.1746 0.3532 0.2551 0.043 Uiso 1 1 calc R U .
C3 C 0.1747(4) 0.2500 0.26754(14) 0.0395(6) Uani 1 2 d S T P
H3 H 0.1864 0.2500 0.3199 0.047 Uiso 1 2 calc R U P
C4 C 0.2309(3) 0.33553(12) -0.08672(11) 0.0453(5) Uani 1 1 d . . .
H4 H 0.2263 0.3071 -0.1294 0.054 Uiso 1 1 calc R U .
C5 C 0.3138(3) 0.39683(12) -0.08279(12) 0.0480(5) Uani 1 1 d . . .
H5 H 0.3759 0.4184 -0.1207 0.058 Uiso 1 1 calc R U .
C6 C 0.2869(2) 0.42002(12) -0.01195(11) 0.0403(5) Uani 1 1 d . . .
H6 H 0.3280 0.4615 0.0083 0.048 Uiso 1 1 calc R U .
C7 C 0.1685(2) 0.45230(10) 0.13688(10) 0.0353(4) Uani 1 1 d . . .
C8 C 0.1036(3) 0.51432(11) 0.11033(11) 0.0410(4) Uani 1 1 d . . .
H8 H 0.0163 0.5128 0.0757 0.049 Uiso 1 1 calc R U .
C9 C 0.1620(3) 0.57749(11) 0.13274(12) 0.0443(5) Uani 1 1 d . . .
H9 H 0.1138 0.6180 0.1133 0.053 Uiso 1 1 calc R U .
C10 C 0.2895(3) 0.58302(11) 0.18302(11) 0.0411(5) Uani 1 1 d . . .
C11 C 0.3532(3) 0.65218(13) 0.20721(14) 0.0567(6) Uani 1 1 d . . .
H11A H 0.4330 0.6460 0.2471 0.085 Uiso 1 1 calc R U .
H11B H 0.2621 0.6803 0.2251 0.085 Uiso 1 1 calc R U .
H11C H 0.4057 0.6750 0.1652 0.085 Uiso 1 1 calc R U .
C12 C 0.3590(3) 0.52270(12) 0.20855(11) 0.0412(5) Uani 1 1 d . . .
H12 H 0.4481 0.5247 0.2422 0.049 Uiso 1 1 calc R U .
C13 C 0.3003(2) 0.45926(11) 0.18573(10) 0.0367(4) Uani 1 1 d . . .
H13 H 0.3516 0.4190 0.2040 0.044 Uiso 1 1 calc R U .
C14 C -0.2980(2) 0.16611(12) 0.03867(12) 0.0442(5) Uani 1 1 d . . .
H14 H -0.3705 0.1942 0.0109 0.053 Uiso 1 1 calc R U .
C15 C -0.3446(3) 0.10912(13) 0.07879(13) 0.0477(5) Uani 1 1 d . . .
H15 H -0.4519 0.0912 0.0846 0.057 Uiso 1 1 calc R U .
C16 C -0.2019(2) 0.08388(12) 0.10847(11) 0.0404(5) Uani 1 1 d . . .
H16 H -0.1929 0.0447 0.1394 0.049 Uiso 1 1 calc R U .
N1 N 0.1301(2) 0.2500 0.11680(11) 0.0307(5) Uani 1 2 d S T P
N4 N -0.13597(19) 0.17627(9) 0.04429(9) 0.0363(4) Uani 1 1 d . . .
N5 N -0.07743(19) 0.12378(9) 0.08649(8) 0.0346(4) Uani 1 1 d . . .
N6 N 0.1577(2) 0.32148(9) -0.02234(8) 0.0358(4) Uani 1 1 d . . .
N7 N 0.19294(19) 0.37440(9) 0.02396(8) 0.0335(4) Uani 1 1 d . . .
B1 B 0.1117(3) 0.37953(12) 0.10351(11) 0.0338(5) Uani 1 1 d . . .

loop_
_atom_site_aniso_label
_atom_site_aniso_U_11
_atom_site_aniso_U_22
_atom_site_aniso_U_33
_atom_site_aniso_U_23
_atom_site_aniso_U_13
_atom_site_aniso_U_12
Co1 0.0242(2) 0.0510(3) 0.0191(2) 0.000 -0.00159(14) 0.000
C1 0.0241(8) 0.0456(10) 0.0241(8) -0.0004(8) -0.0012(6) 0.0014(7)
C2 0.0401(10) 0.0431(10) 0.0248(9) -0.0023(8) -0.0025(7) 0.0003(8)
C3 0.0503(16) 0.0485(16) 0.0198(12) 0.000 -0.0045(11) 0.000
C4 0.0454(11) 0.0639(14) 0.0266(9) 0.0048(9) 0.0087(8) 0.0061(10)
C5 0.0452(12) 0.0577(13) 0.0410(11) 0.0138(10) 0.0155(9) 0.0055(10)
C6 0.0304(10) 0.0506(12) 0.0399(11) 0.0101(9) 0.0033(8) 0.0031(8)
C7 0.0344(9) 0.0439(10) 0.0275(8) 0.0043(8) 0.0018(7) 0.0035(8)
C8 0.0375(10) 0.0510(11) 0.0344(9) 0.0071(9) -0.0013(8) 0.0061(9)
C9 0.0460(11) 0.0453(11) 0.0416(11) 0.0081(9) 0.0061(9) 0.0094(9)
C10 0.0428(11) 0.0447(11) 0.0359(9) -0.0009(9) 0.0115(8) -0.0010(9)
C11 0.0670(16) 0.0491(13) 0.0539(13) -0.0056(11) 0.0090(11) -0.0027(12)
C12 0.0386(10) 0.0520(12) 0.0331(9) 0.0032(9) -0.0004(8) -0.0032(9)
C13 0.0348(10) 0.0434(10) 0.0321(9) 0.0058(8) -0.0003(7) 0.0026(8)
C14 0.0273(9) 0.0646(14) 0.0408(10) -0.0073(10) -0.0057(8) -0.0021(9)
C15 0.0286(10) 0.0662(14) 0.0483(12) -0.0106(11) 0.0028(8) -0.0103(9)
C16 0.0347(10) 0.0541(12) 0.0325(9) -0.0066(9) 0.0042(8) -0.0102(9)
N1 0.0231(10) 0.0473(12) 0.0217(9) 0.000 -0.0017(7) 0.000
N4 0.0264(7) 0.0543(10) 0.0282(8) -0.0046(7) -0.0027(6) -0.0034(7)
N5 0.0291(8) 0.0496(9) 0.0251(7) -0.0037(7) -0.0006(6) -0.0054(7)
N6 0.0315(8) 0.0528(10) 0.0231(7) 0.0026(7) 0.0008(6) 0.0028(7)
N7 0.0262(8) 0.0473(9) 0.0271(7) 0.0047(7) -0.0017(6) 0.0030(6)
B1 0.0278(10) 0.0486(12) 0.0249(9) 0.0013(9) -0.0019(8) 0.0039(8)

loop_
_atom_type_symbol
_atom_type_description
_atom_type_scat_dispersion_real
_atom_type_scat_dispersion_imag
_atom_type_scat_source
C C 0.0181 0.0091 'International Tables Vol C Tables 4.2.6.8 and 6.1.1.4'
H H 0.0000 0.0000 'International Tables Vol C Tables 4.2.6.8 and 6.1.1.4'
N N 0.0311 0.0180 'International Tables Vol C Tables 4.2.6.8 and 6.1.1.4'
Co Co -2.3653 3.6143 'International Tables Vol C Tables 4.2.6.8 and 6.1.1.4'
B B 0.0090 0.0039 'International Tables Vol C Tables 4.2.6.8 and 6.1.1.4'

loop_
_geom_angle_atom_site_label_1
_geom_angle_atom_site_label_2
_geom_angle_atom_site_label_3
_geom_angle
_geom_angle_site_symmetry_1
_geom_angle_site_symmetry_3
N6 Co1 N6 92.29(10) . 7_565
N6 Co1 N4 176.40(6) . .
N6 Co1 N4 86.94(7) 7_565 .
N6 Co1 N4 86.94(7) . 7_565
N6 Co1 N4 176.40(6) 7_565 7_565
N4 Co1 N4 93.61(10) . 7_565
N6 Co1 N1 91.59(6) . .
N6 Co1 N1 91.59(6) 7_565 .
N4 Co1 N1 91.95(6) . .
N4 Co1 N1 91.95(6) 7_565 .
N1 C1 C2 118.81(17) . .
N1 C1 B1 116.75(15) . .
C2 C1 B1 123.87(17) . .
C3 C2 C1 120.22(18) . .
C3 C2 H2 119.9 . .
C1 C2 H2 119.9 . .
C2 C3 C2 119.4(2) . 7_565
C2 C3 H3 120.3 . .
C2 C3 H3 120.3 7_565 .
N6 C4 C5 110.7(2) . .
N6 C4 H4 124.6 . .
C5 C4 H4 124.6 . .
C6 C5 C4 104.76(19) . .
C6 C5 H5 127.6 . .
C4 C5 H5 127.6 . .
N7 C6 C5 108.9(2) . .
N7 C6 H6 125.6 . .
C5 C6 H6 125.6 . .
C13 C7 C8 115.01(19) . .
C13 C7 B1 122.95(18) . .
C8 C7 B1 121.44(17) . .
C9 C8 C7 122.46(19) . .
C9 C8 H8 118.8 . .
C7 C8 H8 118.8 . .
C8 C9 C10 121.4(2) . .
C8 C9 H9 119.3 . .
C10 C9 H9 119.3 . .
C12 C10 C9 117.4(2) . .
C12 C10 C11 121.4(2) . .
C9 C10 C11 121.2(2) . .
C10 C11 H11A 109.5 . .
C10 C11 H11B 109.5 . .
H11A C11 H11B 109.5 . .
C10 C11 H11C 109.5 . .
H11A C11 H11C 109.5 . .
H11B C11 H11C 109.5 . .
C10 C12 C13 121.03(18) . .
C10 C12 H12 119.5 . .
C13 C12 H12 119.5 . .
C12 C13 C7 122.64(19) . .
C12 C13 H13 118.7 . .
C7 C13 H13 118.7 . .
N4 C14 C15 110.6(2) . .
N4 C14 H14 124.7 . .
C15 C14 H14 124.7 . .
C16 C15 C14 104.99(18) . .
C16 C15 H15 127.5 . .
C14 C15 H15 127.5 . .
N5 C16 C15 108.7(2) . .
N5 C16 H16 125.6 . .
C15 C16 H16 125.6 . .
C1 N1 C1 122.4(2) 7_565 .
C1 N1 Co1 117.56(10) 7_565 .
C1 N1 Co1 117.56(10) . .
C14 N4 N5 106.14(17) . .
C14 N4 Co1 134.65(16) . .
N5 N4 Co1 118.94(11) . .
C16 N5 N4 109.55(17) . .
C16 N5 B1 131.48(18) . 7_565
N4 N5 B1 118.94(15) . 7_565
C4 N6 N7 106.56(18) . .
C4 N6 Co1 135.47(16) . .
N7 N6 Co1 117.88(12) . .
C6 N7 N6 109.09(16) . .
C6 N7 B1 129.47(17) . .
N6 N7 B1 121.09(16) . .
N5 B1 N7 103.40(14) 7_565 .
N5 B1 C7 113.07(16) 7_565 .
N7 B1 C7 105.88(16) . .
N5 B1 C1 103.67(15) 7_565 .
N7 B1 C1 111.63(16) . .
C7 B1 C1 118.31(15) . .

loop_
_geom_bond_atom_site_label_1
_geom_bond_atom_site_label_2
_geom_bond_distance
_geom_bond_site_symmetry_2
Co1 N6 1.9334(18) .
Co1 N6 1.9335(18) 7_565
Co1 N4 1.9724(17) .
Co1 N4 1.9724(17) 7_565
Co1 N1 2.086(2) .
C1 N1 1.355(2) .
C1 C2 1.401(2) .
C1 B1 1.626(3) .
C2 C3 1.378(2) .
C2 H2 0.9500 .
C3 C2 1.378(2) 7_565
C3 H3 0.9500 .
C4 N6 1.336(3) .
C4 C5 1.376(3) .
C4 H4 0.9500 .
C5 C6 1.375(3) .
C5 H5 0.9500 .
C6 N7 1.343(3) .
C6 H6 0.9500 .
C7 C13 1.399(3) .
C7 C8 1.405(3) .
C7 B1 1.611(3) .
C8 C9 1.382(3) .
C8 H8 0.9500 .
C9 C10 1.387(3) .
C9 H9 0.9500 .
C10 C12 1.385(3) .
C10 C11 1.511(3) .
C11 H11A 0.9800 .
C11 H11B 0.9800 .
C11 H11C 0.9800 .
C12 C13 1.390(3) .
C12 H12 0.9500 .
C13 H13 0.9500 .
C14 N4 1.344(2) .
C14 C15 1.381(3) .
C14 H14 0.9500 .
C15 C16 1.376(3) .
C15 H15 0.9500 .
C16 N5 1.341(3) .
C16 H16 0.9500 .
N1 C1 1.355(2) 7_565
N4 N5 1.363(2) .
N5 B1 1.578(3) 7_565
N6 N7 1.359(2) .
N7 B1 1.586(2) .
B1 N5 1.578(3) 7_565

loop_
_geom_torsion_atom_site_label_1
_geom_torsion_atom_site_label_2
_geom_torsion_atom_site_label_3
_geom_torsion_atom_site_label_4
_geom_torsion
_geom_torsion_site_symmetry_4
N1 C1 C2 C3 1.3(3) .
B1 C1 C2 C3 172.3(2) .
C1 C2 C3 C2 1.5(4) 7_565
N6 C4 C5 C6 -0.2(3) .
C4 C5 C6 N7 0.1(2) .
C13 C7 C8 C9 -2.1(3) .
B1 C7 C8 C9 -173.37(19) .
C7 C8 C9 C10 0.2(3) .
C8 C9 C10 C12 1.6(3) .
C8 C9 C10 C11 179.8(2) .
C9 C10 C12 C13 -1.4(3) .
C11 C10 C12 C13 -179.64(19) .
C10 C12 C13 C7 -0.6(3) .
C8 C7 C13 C12 2.3(3) .
B1 C7 C13 C12 173.42(17) .
N4 C14 C15 C16 -1.0(3) .
C14 C15 C16 N5 -0.4(2) .
C2 C1 N1 C1 -4.2(3) 7_565
B1 C1 N1 C1 -175.90(14) 7_565
C2 C1 N1 Co1 157.52(14) .
B1 C1 N1 Co1 -14.2(2) .
C15 C14 N4 N5 2.0(2) .
C15 C14 N4 Co1 -171.71(15) .
C15 C16 N5 N4 1.7(2) .
C15 C16 N5 B1 179.31(19) 7_565
C14 N4 N5 C16 -2.3(2) .
Co1 N4 N5 C16 172.65(12) .
C14 N4 N5 B1 179.76(16) 7_565
Co1 N4 N5 B1 -5.3(2) 7_565
C5 C4 N6 N7 0.2(2) .
C5 C4 N6 Co1 176.47(16) .
C5 C6 N7 N6 0.0(2) .
C5 C6 N7 B1 -173.15(18) .
C4 N6 N7 C6 -0.1(2) .
Co1 N6 N7 C6 -177.16(13) .
C4 N6 N7 B1 173.68(17) .
Co1 N6 N7 B1 -3.3(2) .
C6 N7 B1 N5 117.5(2) 7_565
N6 N7 B1 N5 -55.0(2) 7_565
C6 N7 B1 C7 -1.6(3) .
N6 N7 B1 C7 -174.08(15) .
C6 N7 B1 C1 -131.7(2) .
N6 N7 B1 C1 55.9(2) .
C13 C7 B1 N5 149.95(17) 7_565
C8 C7 B1 N5 -39.5(2) 7_565
C13 C7 B1 N7 -97.5(2) .
C8 C7 B1 N7 73.0(2) .
C13 C7 B1 C1 28.5(3) .
C8 C7 B1 C1 -160.90(17) .
N1 C1 B1 N5 68.2(2) 7_565
C2 C1 B1 N5 -103.1(2) 7_565
N1 C1 B1 N7 -42.5(2) .
C2 C1 B1 N7 146.26(18) .
N1 C1 B1 C7 -165.72(17) .
C2 C1 B1 C7 23.0(3) .
